data_2227294
loop_
_publ_author_name
'Cortes C., Laura'
'Burgos C., Ana E.'
'Okio, Coco K. Y. A.'

_publ_section_title
;
 Chloridodimethyl(thiosemicarbazide)tin(IV) chloride
;
_journal_coeditor_code BX2306
_journal_issue 11
_journal_name_full 'Acta Crystallographica Section E'
_journal_page_first m1353
_journal_paper_doi 10.1107/S1600536810038705
_journal_volume 66
_journal_year 2010
_chemical_formula_iupac '[Sn (C H3)2 Cl (C1 H4 N3 S)] Cl'
_chemical_formula_moiety 'C3 H10 Cl N3 S Sn +, Cl -'
_chemical_formula_sum 'C3 H10 Cl2 N3 S Sn'
_chemical_formula_weight 309.79
_chemical_name_systematic
;
Chloridodimethyl(thiosemicarbazide)tin(IV) chloride
;
_space_group_IT_number 13
_symmetry_cell_setting monoclinic
_symmetry_space_group_name_Hall '-P 2yc'
_symmetry_space_group_name_H-M 'P 1 2/c 1'
_atom_sites_solution_hydrogens geom
_atom_sites_solution_primary direct
_atom_sites_solution_secondary difmap
_audit_creation_method SHELXL-97
_cell_angle_alpha 90.00
_cell_angle_beta 108.871(10)
_cell_angle_gamma 90.00
_cell_formula_units_Z 4
_cell_length_a 13.4980(12)
_cell_length_b 6.2470(5)
_cell_length_c 12.7160(13)
_cell_measurement_reflns_used 1915
_cell_measurement_temperature 293(2)
_cell_measurement_theta_max 30.034
_cell_measurement_theta_min 0.998
_cell_volume 1014.60(17)
_computing_cell_refinement 'DENZO (Otwinowski & Minor, 1997)'
_computing_data_collection 'COLLECT (Nonius, 1998)'
_computing_data_reduction 'DENZO (Otwinowski & Minor, 1997)'
_computing_molecular_graphics 'PLATON (Spek, 2009)'
_computing_publication_material 'SHELXL97 (Sheldrick, 2008)'
_computing_structure_refinement 'SHELXL97 (Sheldrick, 2008)'
_computing_structure_solution 'SHELXS97 (Sheldrick, 2008)'
_diffrn_ambient_temperature 293(2)
_diffrn_measured_fraction_theta_full 0.987
_diffrn_measured_fraction_theta_max 0.987
_diffrn_measurement_device_type 'Nonius KappaCCD'
_diffrn_measurement_method '\p scans'
_diffrn_radiation_monochromator graphite
_diffrn_radiation_source 'fine-focus sealed tube'
_diffrn_radiation_type MoK\a
_diffrn_radiation_wavelength 0.71073
_diffrn_reflns_av_R_equivalents 0.0203
_diffrn_reflns_av_sigmaI/netI 0.0350
_diffrn_reflns_limit_h_max 18
_diffrn_reflns_limit_h_min -18
_diffrn_reflns_limit_k_max 8
_diffrn_reflns_limit_k_min -7
_diffrn_reflns_limit_l_max 17
_diffrn_reflns_limit_l_min -17
_diffrn_reflns_number 4452
_diffrn_reflns_theta_full 30.00
_diffrn_reflns_theta_max 30.00
_diffrn_reflns_theta_min 1.59
_exptl_absorpt_coefficient_mu 3.192
_exptl_absorpt_correction_T_max 0.809
_exptl_absorpt_correction_T_min 0.613
_exptl_absorpt_correction_type multi-scan
_exptl_absorpt_process_details
;
(SORTAV; Blessing, 1995)
;
_exptl_crystal_colour colorless
_exptl_crystal_density_diffrn 2.028
_exptl_crystal_density_method 'not measured'
_exptl_crystal_description prism
_exptl_crystal_F_000 596
_exptl_crystal_size_max 0.13
_exptl_crystal_size_mid 0.10
_exptl_crystal_size_min 0.09
_refine_diff_density_max 1.042
_refine_diff_density_min -1.523
_refine_ls_extinction_method none
_refine_ls_goodness_of_fit_ref 1.139
_refine_ls_hydrogen_treatment constr
_refine_ls_matrix_type full
_refine_ls_number_parameters 91
_refine_ls_number_reflns 2915
_refine_ls_number_restraints 0
_refine_ls_restrained_S_all 1.139
_refine_ls_R_factor_all 0.0467
_refine_ls_R_factor_gt 0.0365
_refine_ls_shift/su_max 0.001
_refine_ls_shift/su_mean 0.000
_refine_ls_structure_factor_coef Fsqd
_refine_ls_weighting_details 'calc w=1/[\s^2^(Fo^2^)+(0.0482P)^2^+1.1794P] where P=(Fo^2^+2Fc^2^)/3'
_refine_ls_weighting_scheme calc
_refine_ls_wR_factor_gt 0.0982
_refine_ls_wR_factor_ref 0.1032
_reflns_number_gt 2475
_reflns_number_total 2915
_reflns_threshold_expression I>2sigma(I)
_cod_data_source_file bx2306.cif
_cod_data_source_block I
_cod_original_cell_volume 1014.60(16)
_cod_original_sg_symbol_H-M 'P 2/c'
_cod_database_code 2227294
_cod_database_fobs_code 2227294

loop_
_symmetry_equiv_pos_as_xyz
'x, y, z'
'-x, y, -z+1/2'
'-x, -y, -z'
'x, -y, z-1/2'

loop_
_atom_site_type_symbol
_atom_site_label
_atom_site_fract_x
_atom_site_fract_y
_atom_site_fract_z
_atom_site_U_iso_or_equiv
_atom_site_adp_type
_atom_site_calc_flag
_atom_site_refinement_flags
_atom_site_occupancy
_atom_site_disorder_assembly
_atom_site_disorder_group
Sn Sn 0.18008(2) 0.64590(4) 0.54686(2) 0.03327(10) Uani d . 1 . .
Cl Cl1 0.10951(9) 0.27486(19) 0.52290(13) 0.0570(3) Uani d . 1 . .
Cl Cl2 0.37205(8) 0.89418(16) 0.34229(9) 0.0384(2) Uani d . 1 . .
S S 0.34762(8) 0.45496(15) 0.57559(10) 0.0394(2) Uani d . 1 . .
N N1 0.4153(3) 0.8592(5) 0.6156(3) 0.0304(6) Uani d . 1 . .
H H1 0.4647 0.9508 0.6420 0.036 Uiso calc . 1 . .
N N2 0.3105(2) 0.9290(5) 0.5800(3) 0.0348(7) Uani d . 1 . .
H H2 0.2937 1.0621 0.5707 0.042 Uiso calc . 1 . .
N N3 0.5392(3) 0.6073(5) 0.6316(3) 0.0371(7) Uani d . 1 . .
H H3AN 0.5859 0.7063 0.6494 0.045 Uiso calc . 1 . .
H H3BN 0.5575 0.4762 0.6282 0.045 Uiso calc . 1 . .
C C1 0.4390(3) 0.6566(6) 0.6093(3) 0.0291(7) Uani d . 1 . .
C C2 0.1509(4) 0.7230(10) 0.6955(4) 0.0548(12) Uani d . 1 . .
H H2A 0.1548 0.8753 0.7060 0.082 Uiso calc . 1 . .
H H2B 0.2022 0.6549 0.7569 0.082 Uiso calc . 1 . .
H H2C 0.0823 0.6738 0.6913 0.082 Uiso calc . 1 . .
C C3 0.1119(4) 0.7551(9) 0.3820(4) 0.0471(10) Uani d . 1 . .
H H3A 0.0640 0.8695 0.3806 0.071 Uiso calc . 1 . .
H H3B 0.0749 0.6396 0.3362 0.071 Uiso calc . 1 . .
H H3C 0.1658 0.8060 0.3542 0.071 Uiso calc . 1 . .

loop_
_atom_site_aniso_label
_atom_site_aniso_U_11
_atom_site_aniso_U_22
_atom_site_aniso_U_33
_atom_site_aniso_U_12
_atom_site_aniso_U_13
_atom_site_aniso_U_23
Sn 0.03237(15) 0.03147(15) 0.03651(16) -0.00300(10) 0.01187(11) -0.00248(10)
Cl1 0.0403(5) 0.0344(5) 0.0951(9) -0.0086(5) 0.0201(6) -0.0063(6)
Cl2 0.0369(5) 0.0377(5) 0.0413(5) -0.0039(4) 0.0138(4) 0.0036(4)
S 0.0352(5) 0.0245(4) 0.0595(6) -0.0027(4) 0.0168(4) -0.0017(4)
N1 0.0299(15) 0.0266(14) 0.0342(15) -0.0046(12) 0.0097(12) -0.0039(12)
N2 0.0285(15) 0.0259(14) 0.0494(19) 0.0002(13) 0.0117(13) 0.0017(14)
N3 0.0316(16) 0.0367(17) 0.0444(19) -0.0017(14) 0.0141(14) -0.0064(14)
C1 0.0322(18) 0.0308(17) 0.0262(15) 0.0006(14) 0.0121(13) 0.0015(13)
C2 0.062(3) 0.067(3) 0.046(3) -0.017(3) 0.031(2) -0.010(2)
C3 0.042(2) 0.057(3) 0.038(2) -0.002(2) 0.0072(17) 0.002(2)

loop_
_atom_type_symbol
_atom_type_description
_atom_type_scat_dispersion_real
_atom_type_scat_dispersion_imag
_atom_type_scat_source
C C 0.0033 0.0016 'International Tables Vol C Tables 4.2.6.8 and 6.1.1.4'
H H 0.0000 0.0000 'International Tables Vol C Tables 4.2.6.8 and 6.1.1.4'
N N 0.0061 0.0033 'International Tables Vol C Tables 4.2.6.8 and 6.1.1.4'
S S 0.1246 0.1234 'International Tables Vol C Tables 4.2.6.8 and 6.1.1.4'
Sn Sn -0.6537 1.4246 'International Tables Vol C Tables 4.2.6.8 and 6.1.1.4'
Cl Cl 0.1484 0.1585 'International Tables Vol C Tables 4.2.6.8 and 6.1.1.4'

loop_
_geom_angle_atom_site_label_1
_geom_angle_atom_site_label_2
_geom_angle_atom_site_label_3
_geom_angle_site_symmetry_1
_geom_angle_site_symmetry_3
_geom_angle
_geom_angle_publ_flag
C2 Sn C3 . . 132.0(2) ?
C2 Sn N2 . . 90.75(17) ?
C3 Sn N2 . . 89.75(16) ?
C2 Sn S . . 113.85(17) ?
C3 Sn S . . 112.70(14) ?
N2 Sn S . . 75.51(8) ?
C2 Sn Cl1 . . 98.48(16) ?
C3 Sn Cl1 . . 98.80(15) ?
N2 Sn Cl1 . . 157.72(8) ?
S Sn Cl1 . . 82.21(4) ?
C1 S Sn . . 103.38(13) ?
C1 N1 N2 . . 121.2(3) ?
C1 N1 H1 . . 119.4 ?
N2 N1 H1 . . 119.4 ?
N1 N2 Sn . . 115.2(2) ?
N1 N2 H2 . . 122.4 ?
Sn N2 H2 . . 122.4 ?
C1 N3 H3AN . . 120.0 ?
C1 N3 H3BN . . 120.0 ?
H3AN N3 H3BN . . 120.0 ?
N1 C1 N3 . . 117.6(3) ?
N1 C1 S . . 123.5(3) ?
N3 C1 S . . 118.9(3) ?
Sn C2 H2A . . 109.5 ?
Sn C2 H2B . . 109.5 ?
H2A C2 H2B . . 109.5 ?
Sn C2 H2C . . 109.5 ?
H2A C2 H2C . . 109.5 ?
H2B C2 H2C . . 109.5 ?
Sn C3 H3A . . 109.5 ?
Sn C3 H3B . . 109.5 ?
H3A C3 H3B . . 109.5 ?
Sn C3 H3C . . 109.5 ?
H3A C3 H3C . . 109.5 ?
H3B C3 H3C . . 109.5 ?

loop_
_geom_bond_atom_site_label_1
_geom_bond_atom_site_label_2
_geom_bond_site_symmetry_2
_geom_bond_distance
_geom_bond_publ_flag
Sn C2 . 2.107(4) ?
Sn C3 . 2.112(4) ?
Sn N2 . 2.434(3) ?
Sn S . 2.4771(11) ?
Sn Cl1 . 2.4870(12) ?
S C1 . 1.718(4) ?
N1 C1 . 1.315(5) ?
N1 N2 . 1.408(4) ?
N1 H1 . 0.8600 ?
N2 H2 . 0.8600 ?
N3 C1 . 1.325(5) ?
N3 H3AN . 0.8600 ?
N3 H3BN . 0.8600 ?
C2 H2A . 0.9600 ?
C2 H2B . 0.9600 ?
C2 H2C . 0.9600 ?
C3 H3A . 0.9600 ?
C3 H3B . 0.9600 ?
C3 H3C . 0.9600 ?

loop_
_geom_hbond_atom_site_label_D
_geom_hbond_atom_site_label_H
_geom_hbond_atom_site_label_A
_geom_hbond_site_symmetry_A
_geom_hbond_distance_DH
_geom_hbond_distance_HA
_geom_hbond_distance_DA
_geom_hbond_angle_DHA
_geom_hbond_publ_flag
N1 H1 Cl2 3_676 0.86 2.3555 3.147(4) 153.17 y
N2 H2 S 1_565 0.86 2.5549 3.327(3) 149.90 y

loop_
_geom_torsion_atom_site_label_1
_geom_torsion_atom_site_label_2
_geom_torsion_atom_site_label_3
_geom_torsion_atom_site_label_4
_geom_torsion_site_symmetry_1
_geom_torsion_site_symmetry_2
_geom_torsion_site_symmetry_3
_geom_torsion_site_symmetry_4
_geom_torsion
_geom_torsion_publ_flag
C2 Sn S C1 . . . . -79.8(2) ?
C3 Sn S C1 . . . . 88.0(2) ?
N2 Sn S C1 . . . . 4.48(15) ?
Cl1 Sn S C1 . . . . -175.69(14) ?
C1 N1 N2 Sn . . . . 13.1(4) ?
C2 Sn N2 N1 . . . . 105.2(3) ?
C3 Sn N2 N1 . . . . -122.9(3) ?
S Sn N2 N1 . . . . -9.3(2) ?
Cl1 Sn N2 N1 . . . . -9.7(4) ?
N2 N1 C1 N3 . . . . 172.0(3) ?
N2 N1 C1 S . . . . -8.9(5) ?
Sn S C1 N1 . . . . 0.0(4) ?
Sn S C1 N3 . . . . 179.2(3) ?
